data_7050812
loop_
_publ_author_name
'Faller, Jack W.'
'Lloret-Fillol, Julio'
'Parr, Jonathan'

_publ_section_title
;
 Complexes of elements of groups 9 and 10 with new chiral chelating
 bisphosphine monosulfide and monoselenide ligands
;
_journal_issue 7
_journal_name_full 'New Journal of Chemistry'
_journal_page_first 883
_journal_paper_doi 10.1039/b111422k
_journal_volume 26
_journal_year 2002
_chemical_formula_moiety 'C32 H29 Cl2 N P2 Pd Se '
_chemical_formula_sum 'C32 H29 Cl2 N P2 Pd Se'
_chemical_formula_weight 745.80
_space_group_IT_number 19
_symmetry_cell_setting orthorhombic
_symmetry_Int_Tables_number 19
_symmetry_space_group_name_Hall 'P 2ac 2ab'
_symmetry_space_group_name_H-M 'P 21 21 21'
_audit_creation_date 2001-12-07
_audit_creation_method 'by teXsan for Windows v1.06'
_audit_update_record
;
?
;
_cell_angle_alpha 90
_cell_angle_beta 90
_cell_angle_gamma 90
_cell_formula_units_Z 4
_cell_length_a 11.8372(7)
_cell_length_b 15.8445(9)
_cell_length_c 16.8452(7)
_cell_measurement_reflns_used 0
_cell_measurement_temperature 183.2
_cell_measurement_theta_max 0.0
_cell_measurement_theta_min 0.0
_cell_volume 3159.4(3)
_computing_cell_refinement Denzo-SMN
_computing_data_collection 'Nonius Collect'
_computing_data_reduction Denzo-SMN
_computing_publication_material 'teXsan for Windows v. 1.06 (MSC 999)'
_computing_structure_refinement 'teXsan for Windows v. 1.06 (MSC 999)'
_computing_structure_solution
;
SIR92 (Altomare, et. al. 1994)
;
_diffrn_ambient_temperature 183.2
_diffrn_measurement_device 'Nonius Kappa CCD'
_diffrn_measurement_method \w
_diffrn_orient_matrix_UB_11 0.00000
_diffrn_orient_matrix_UB_12 0.00000
_diffrn_orient_matrix_UB_13 0.00000
_diffrn_orient_matrix_UB_21 0.00000
_diffrn_orient_matrix_UB_22 0.00000
_diffrn_orient_matrix_UB_23 0.00000
_diffrn_orient_matrix_UB_31 0.00000
_diffrn_orient_matrix_UB_32 0.00000
_diffrn_orient_matrix_UB_33 0.00000
_diffrn_radiation_detector CCD
_diffrn_radiation_monochromator graphite
_diffrn_radiation_source 'X-ray tube'
_diffrn_radiation_type 'Mo K\a'
_diffrn_radiation_wavelength 0.7107
_diffrn_reflns_av_R_equivalents 0.05379
_diffrn_reflns_av_sigmaI/netI 0.109
_diffrn_reflns_limit_h_max 14
_diffrn_reflns_limit_h_min -11
_diffrn_reflns_limit_k_max 19
_diffrn_reflns_limit_k_min -19
_diffrn_reflns_limit_l_max 20
_diffrn_reflns_limit_l_min -20
_diffrn_reflns_number 13999
_diffrn_reflns_reduction_process 'Lp corrections applied'
_diffrn_reflns_theta_max 25.99
_diffrn_reflns_theta_min 1.72
_diffrn_standards_decay_% 0.00
_diffrn_standards_interval_count 0
_diffrn_standards_number 0
_exptl_absorpt_coefficient_mu 2.033
_exptl_absorpt_correction_T_max 0.888
_exptl_absorpt_correction_T_min 0.769
_exptl_absorpt_correction_type multi-scan
_exptl_absorpt_process_details
;
multi-scan from symmetry-related measurements (Blessing 1995)
SORTAV  R.H Blessing,  Acta Cryst., A51, 33-37 (1995),
     J. Appl. Cryst., 30, 421-426 (1997).
;
_exptl_crystal_colour red
_exptl_crystal_density_diffrn 1.568
_exptl_crystal_density_meas ?
_exptl_crystal_description prism
_exptl_crystal_F_000 1488.00
_exptl_crystal_size_max 0.12
_exptl_crystal_size_mid 0.10
_exptl_crystal_size_min 0.07
_refine_diff_density_max 1.01
_refine_diff_density_min -0.56
_refine_ls_extinction_method none
_refine_ls_goodness_of_fit_all 1.028
_refine_ls_goodness_of_fit_ref 1.040
_refine_ls_hydrogen_treatment noref
_refine_ls_matrix_type full
_refine_ls_number_constraints 0
_refine_ls_number_parameters 352
_refine_ls_number_reflns 2368
_refine_ls_number_restraints 0
_refine_ls_R_factor_all 0.067
_refine_ls_R_factor_gt 0.038
_refine_ls_shift/su_max 0.0000
_refine_ls_shift/su_mean 0.0000
_refine_ls_structure_factor_coef F
_refine_ls_weighting_details 'w = 1/[\s^2^(Fo) + 0.00002|Fo|^2^]'
_refine_ls_weighting_scheme sigma
_refine_ls_wR_factor_all 0.051
_refine_ls_wR_factor_ref 0.041
_reflns_number_gt 2368
_reflns_number_total 7200
_reflns_threshold_expression I>3.00\s(I)
_cod_data_source_file b111422k.txt
_cod_data_source_block '_2124PdCl2[PhMeHCN(PPSe)]'
_cod_depositor_comments
;
The following automatic conversions were performed:
'_exptl_absorpt_correction_type' value 'multiscan' changed to 'multi-scan'
according to '/home/saulius/struct/CIF-dictionaries/cif_core.dic'
dictionary named 'cif_core.dic' version 2.4.1 from 2010-06-29.

Automatic conversion script
Id: cif_fix_enum 1527 2010-12-29 10:47:43Z saulius 
;
_cod_original_sg_symbol_H-M 'P 21 21 21 '
_cod_original_formula_sum 'C32 H29 Cl2 N P2 Pd Se '
_cod_database_code 7050812

loop_
_symmetry_equiv_pos_as_xyz
'   +x,   +y,   +z'
'1/2-x,   -y,1/2+z'
'1/2+x,1/2-y,   -z'
'   -x,1/2+y,1/2-z'

loop_
_atom_site_label
_atom_site_fract_x
_atom_site_fract_y
_atom_site_fract_z
_atom_site_U_iso_or_equiv
_atom_site_occupancy
_atom_site_refinement_flags
_atom_site_adp_type
_atom_site_calc_flag
_atom_site_calc_attached_atom
Pd(1) 0.72355(6) 0.10374(4) 0.39435(4) 0.0291(2) 1.000 . Uani d ?
Se(1) 0.55638(9) 0.17767(5) 0.35866(6) 0.0364(3) 1.000 . Uani d ?
Cl(1) 0.8871(2) 0.0359(2) 0.43557(13) 0.0436(7) 1.000 . Uani d ?
Cl(2) 0.8225(2) 0.22407(13) 0.34876(13) 0.0395(7) 1.000 . Uani d ?
P(1) 0.6279(2) -0.0028(1) 0.44702(13) 0.0309(7) 1.000 . Uani d ?
P(2) 0.4428(2) 0.07067(13) 0.35850(13) 0.0286(6) 1.000 . Uani d ?
N(1) 0.4845(7) 0.0039(4) 0.4305(4) 0.033(2) 1.000 . Uani d ?
C(1) 0.4094(8) -0.0558(5) 0.4797(5) 0.035(3) 1.000 . Uani d ?
C(2) 0.3616(10) -0.0113(6) 0.5539(5) 0.051(3) 1.000 . Uani d ?
C(3) 0.3181(8) -0.1011(6) 0.4317(5) 0.035(3) 1.000 . Uani d ?
C(4) 0.2069(10) -0.0728(5) 0.4293(5) 0.045(3) 1.000 . Uani d ?
C(5) 0.1239(9) -0.1170(6) 0.3860(7) 0.051(3) 1.000 . Uani d ?
C(6) 0.1560(10) -0.1898(7) 0.3448(6) 0.053(4) 1.000 . Uani d ?
C(7) 0.2644(10) -0.2190(5) 0.3490(6) 0.044(3) 1.000 . Uani d ?
C(8) 0.3447(8) -0.1753(5) 0.3923(6) 0.039(3) 1.000 . Uani d ?
C(9) 0.6702(8) -0.1058(6) 0.4131(5) 0.038(3) 1.000 . Uani d ?
C(10) 0.6281(9) -0.1389(6) 0.3432(5) 0.040(3) 1.000 . Uani d ?
C(11) 0.6643(11) -0.2135(6) 0.3115(6) 0.054(4) 1.000 . Uani d ?
C(12) 0.7524(13) -0.2561(6) 0.3470(6) 0.070(4) 1.000 . Uani d ?
C(13) 0.8039(11) -0.2242(6) 0.4158(6) 0.063(4) 1.000 . Uani d ?
C(14) 0.7654(10) -0.1474(6) 0.4480(5) 0.051(3) 1.000 . Uani d ?
C(15) 0.6410(8) 0.0007(5) 0.5541(5) 0.029(3) 1.000 . Uani d ?
C(16) 0.6399(9) -0.0698(5) 0.6034(6) 0.041(3) 1.000 . Uani d ?
C(17) 0.6407(10) -0.0601(6) 0.6857(5) 0.048(3) 1.000 . Uani d ?
C(18) 0.6418(10) 0.0172(7) 0.7186(5) 0.052(3) 1.000 . Uani d ?
C(19) 0.6467(11) 0.0874(6) 0.6711(5) 0.056(4) 1.000 . Uani d ?
C(20) 0.6476(9) 0.0779(6) 0.5893(5) 0.049(3) 1.000 . Uani d ?
C(21) 0.4453(8) 0.0203(5) 0.2622(5) 0.032(3) 1.000 . Uani d ?
C(22) 0.5311(9) 0.0386(6) 0.2098(5) 0.044(3) 1.000 . Uani d ?
C(23) 0.5392(9) -0.0061(7) 0.1387(6) 0.053(3) 1.000 . Uani d ?
C(24) 0.4620(9) -0.0679(7) 0.1187(6) 0.049(3) 1.000 . Uani d ?
C(25) 0.3730(9) -0.0871(6) 0.1710(5) 0.042(3) 1.000 . Uani d ?
C(26) 0.3653(8) -0.0432(5) 0.2419(5) 0.031(3) 1.000 . Uani d ?
C(27) 0.3049(7) 0.1137(5) 0.3793(5) 0.031(3) 1.000 . Uani d ?
C(28) 0.2149(8) 0.1058(6) 0.3261(5) 0.035(3) 1.000 . Uani d ?
C(29) 0.1125(9) 0.1444(6) 0.3447(6) 0.044(3) 1.000 . Uani d ?
C(30) 0.1009(9) 0.1901(6) 0.4155(6) 0.042(3) 1.000 . Uani d ?
C(31) 0.1913(9) 0.1970(6) 0.4649(5) 0.041(3) 1.000 . Uani d ?
C(32) 0.2935(8) 0.1614(5) 0.4488(5) 0.032(3) 1.000 . Uani d ?
H(1) 0.4582 -0.0988 0.4990 0.042 1.000 . Uiso c ?
H(2) 0.3922 -0.0366 0.6003 0.061 1.000 . Uiso c ?
H(3) 0.3814 0.0468 0.5526 0.061 1.000 . Uiso c ?
H(4) 0.2817 -0.0167 0.5545 0.061 1.000 . Uiso c ?
H(5) 0.1866 -0.0231 0.4573 0.054 1.000 . Uiso c ?
H(6) 0.0480 -0.0977 0.3848 0.062 1.000 . Uiso c ?
H(7) 0.1019 -0.2191 0.3136 0.063 1.000 . Uiso c ?
H(8) 0.2847 -0.2695 0.3221 0.053 1.000 . Uiso c ?
H(9) 0.4197 -0.1966 0.3951 0.047 1.000 . Uiso c ?
H(10) 0.5711 -0.1083 0.3159 0.048 1.000 . Uiso c ?
H(11) 0.6291 -0.2359 0.2654 0.065 1.000 . Uiso c ?
H(12) 0.7786 -0.3076 0.3247 0.084 1.000 . Uiso c ?
H(13) 0.8641 -0.2541 0.4404 0.076 1.000 . Uiso c ?
H(14) 0.8023 -0.1233 0.4927 0.061 1.000 . Uiso c ?
H(15) 0.6385 -0.1247 0.5809 0.049 1.000 . Uiso c ?
H(16) 0.6406 -0.1087 0.7188 0.058 1.000 . Uiso c ?
H(17) 0.6392 0.0231 0.7747 0.063 1.000 . Uiso c ?
H(18) 0.6495 0.1421 0.6940 0.067 1.000 . Uiso c ?
H(19) 0.6530 0.1268 0.5568 0.059 1.000 . Uiso c ?
H(20) 0.5845 0.0814 0.2220 0.053 1.000 . Uiso c ?
H(21) 0.5994 0.0062 0.1032 0.063 1.000 . Uiso c ?
H(22) 0.4689 -0.0972 0.0698 0.059 1.000 . Uiso c ?
H(23) 0.3193 -0.1294 0.1579 0.050 1.000 . Uiso c ?
H(24) 0.3056 -0.0558 0.2777 0.038 1.000 . Uiso c ?
H(25) 0.2234 0.0748 0.2782 0.042 1.000 . Uiso c ?
H(26) 0.0503 0.1397 0.3093 0.053 1.000 . Uiso c ?
H(27) 0.0309 0.2158 0.4287 0.050 1.000 . Uiso c ?
H(28) 0.1829 0.2281 0.5127 0.050 1.000 . Uiso c ?
H(29) 0.3556 0.1686 0.4839 0.038 1.000 . Uiso c ?

loop_
_atom_site_aniso_label
_atom_site_aniso_U_11
_atom_site_aniso_U_22
_atom_site_aniso_U_33
_atom_site_aniso_U_12
_atom_site_aniso_U_13
_atom_site_aniso_U_23
Pd(1) 0.0367(4) 0.0289(3) 0.0216(3) 0.0040(4) -0.0033(3) 0.0007(3)
Se(1) 0.0396(6) 0.0275(5) 0.0421(5) -0.0013(5) -0.0094(5) .0019(4)
Cl(1) 0.041(2) 0.054(2) 0.0358(13) 0.0113(13) -0.0036(12) .0048(12)
Cl(2) 0.038(1) 0.0393(13) 0.0410(13) 0.0009(11) 0.0019(12) .0044(11)
P(1) 0.044(2) 0.0254(12) 0.0230(12) 0.0054(13) -0.0057(12) -0.0011(10)
P(2) 0.034(1) 0.0264(11) 0.0249(11) 0.0010(12) -0.0024(12) .0006(10)
N(1) 0.050(5) 0.025(4) 0.024(4) 0.001(4) 0.001(4) 0.003(3)
C(1) 0.050(7) 0.025(5) 0.029(5) 0.004(5) 0.005(5) 0.004(4)
C(2) 0.070(8) 0.061(7) 0.022(5) -0.010(7) 0.011(5) .003(5)
C(3) 0.042(6) 0.028(5) 0.035(5) -0.008(5) 0.008(5) .005(5)
C(4) 0.072(9) 0.028(5) 0.036(5) -0.004(6) 0.012(6) 0.005(4)
C(5) 0.050(7) 0.043(6) 0.061(7) -0.007(6) 0.007(6) 0.009(6)
C(6) 0.050(8) 0.055(7) 0.052(7) -0.020(6) -0.003(6) 0.009(6)
C(7) 0.053(7) 0.030(5) 0.048(6) -0.014(6) 0.012(6) 0.002(5)
C(8) 0.042(6) 0.030(5) 0.046(5) -0.005(5) 0.006(5) .003(5)
C(9) 0.054(7) 0.032(5) 0.028(5) 0.004(5) 0.001(4) .006(4)
C(10) 0.056(7) 0.038(5) 0.027(5) 0.007(5) -0.006(5) 0.002(4)
C(11) 0.077(9) 0.048(6) 0.037(6) 0.010(7) -0.010(6) 0.009(5)
C(12) 0.127(13) 0.033(6) 0.051(7) 0.020(7) 0.007(8) 0.018(5)
C(13) 0.087(10) 0.049(6) 0.053(7) 0.025(7) 0.004(7) .008(5)
C(14) 0.072(8) 0.044(6) 0.036(5) 0.012(6) 0.001(6) 0.002(5)
C(15) 0.038(6) 0.023(4) 0.026(5) 0.007(5) 0.001(4) 0.003(4)
C(16) 0.055(7) 0.038(5) 0.031(5) 0.007(5) -0.001(6) .006(5)
C(17) 0.065(8) 0.055(6) 0.025(5) 0.028(6) 0.002(5) .010(5)
C(18) 0.069(9) 0.064(7) 0.024(5) 0.009(7) -0.000(5) .004(5)
C(19) 0.094(10) 0.043(6) 0.030(5) -0.003(7) -0.005(6) 0.008(5)
C(20) 0.068(8) 0.046(6) 0.033(6) -0.006(6) -0.012(5) .004(4)
C(21) 0.031(6) 0.032(5) 0.034(5) -0.000(5) -0.007(5) .003(4)
C(22) 0.054(7) 0.046(6) 0.032(5) -0.017(6) 0.002(5) 0.005(5)
C(23) 0.047(7) 0.071(7) 0.039(6) -0.008(6) 0.016(6) 0.003(6)
C(24) 0.050(7) 0.061(7) 0.036(6) -0.005(6) 0.013(5) 0.014(5)
C(25) 0.055(7) 0.037(6) 0.035(5) -0.005(5) -0.007(5) 0.000(4)
C(26) 0.038(6) 0.030(5) 0.026(5) -0.005(5) 0.005(4) .000(4)
C(27) 0.032(6) 0.031(5) 0.029(5) -0.003(4) -0.005(4) .005(4)
C(28) 0.040(6) 0.032(5) 0.032(5) -0.002(6) -0.003(5) 0.003(4)
C(29) 0.043(7) 0.048(6) 0.041(6) -0.005(6) -0.007(5) .007(5)
C(30) 0.042(7) 0.040(6) 0.043(6) 0.007(5) 0.009(5) .007(5)
C(31) 0.049(7) 0.040(6) 0.035(5) 0.001(5) 0.003(5) 0.000(4)
C(32) 0.034(6) 0.033(5) 0.028(5) -0.005(5) 0.002(4) 0.007(4)

loop_
_atom_type_symbol
_atom_type_oxidation_number
_atom_type_number_in_cell
_atom_type_scat_dispersion_real
_atom_type_scat_dispersion_imag
_atom_type_scat_source
C 0 128 0.002 0.002
;International Tables for Crystallography
(1992, Vol. C, Table 6.1.1.2)
;
H 0 116 0.000 0.000
;International Tables for Crystallography
(1992, Vol. C, Table 6.1.1.2)
;
Cl 0 8 0.132 0.159
;International Tables for Crystallography
(1992, Vol. C, Tables 4.2.6.8 and 6.1.1.1)
;
N 0 4 0.004 0.003
;International Tables for Crystallography
(1992, Vol. C, Table 6.1.1.2)
;
P 0 8 0.090 0.095
;International Tables for Crystallography
(1992, Vol. C, Table 6.1.1.2)
;
Pd 0 4 -1.177 1.007
;International Tables for Crystallography
(1992, Vol. C, Tables 4.2.6.8 and 6.1.1.1)
;
Se 0 4 -0.178 2.223
;International Tables for Crystallography
(1992, Vol. C, Tables 4.2.6.8 and 6.1.1.1)
;

loop_
_geom_angle_atom_site_label_1
_geom_angle_atom_site_label_2
_geom_angle_atom_site_label_3
_geom_angle
_geom_angle_site_symmetry_1
_geom_angle_site_symmetry_2
_geom_angle_site_symmetry_3
_geom_angle_publ_flag
Se(1) Pd(1) Cl(1) 176.86(7) . . . ?
Se(1) Pd(1) Cl(2) 86.15(7) . . . ?
Se(1) Pd(1) P(1) 92.94(8) . . . ?
Cl(1) Pd(1) Cl(2) 93.30(9) . . . ?
Cl(1) Pd(1) P(1) 87.33(9) . . . ?
Cl(2) Pd(1) P(1) 174.90(9) . . . ?
Pd(1) Se(1) P(2) 97.55(7) . . . ?
Pd(1) P(1) N(1) 113.0(3) . . . ?
Pd(1) P(1) C(9) 114.9(3) . . . ?
Pd(1) P(1) C(15) 109.3(3) . . . ?
N(1) P(1) C(9) 106.2(4) . . . ?
N(1) P(1) C(15) 104.1(4) . . . ?
C(9) P(1) C(15) 108.7(4) . . . ?
Se(1) P(2) N(1) 108.0(3) . . . ?
Se(1) P(2) C(21) 109.7(3) . . . ?
Se(1) P(2) C(27) 105.4(3) . . . ?
N(1) P(2) C(21) 111.3(4) . . . ?
N(1) P(2) C(27) 111.3(4) . . . ?
C(21) P(2) C(27) 110.8(4) . . . ?
P(1) N(1) P(2) 116.4(4) . . . ?
P(1) N(1) C(1) 116.3(6) . . . ?
P(2) N(1) C(1) 127.2(6) . . . ?
N(1) C(1) C(2) 111.6(7) . . . ?
N(1) C(1) C(3) 114.3(7) . . . ?
N(1) C(1) H(1) 105.9 . . . no
C(2) C(1) C(3) 112.6(8) . . . ?
C(2) C(1) H(1) 105.9 . . . no
C(3) C(1) H(1) 105.9 . . . no
C(1) C(2) H(2) 109.5 . . . no
C(1) C(2) H(3) 109.5 . . . no
C(1) C(2) H(4) 109.5 . . . no
H(2) C(2) H(3) 109.5 . . . no
H(2) C(2) H(4) 109.5 . . . no
H(3) C(2) H(4) 109.5 . . . no
C(1) C(3) C(4) 122.3(9) . . . ?
C(1) C(3) C(8) 119.4(9) . . . ?
C(4) C(3) C(8) 118.3(9) . . . ?
C(3) C(4) C(5) 121.0(9) . . . ?
C(3) C(4) H(5) 119.5 . . . no
C(5) C(4) H(5) 119.5 . . . no
C(4) C(5) C(6) 118.5(10) . . . ?
C(4) C(5) H(6) 120.8 . . . no
C(6) C(5) H(6) 120.8 . . . no
C(5) C(6) C(7) 120.6(10) . . . ?
C(5) C(6) H(7) 119.7 . . . no
C(7) C(6) H(7) 119.7 . . . no
C(6) C(7) C(8) 120.1(9) . . . ?
C(6) C(7) H(8) 119.9 . . . no
C(8) C(7) H(8) 119.9 . . . no
C(3) C(8) C(7) 121.4(9) . . . ?
C(3) C(8) H(9) 119.3 . . . no
C(7) C(8) H(9) 119.3 . . . no
P(1) C(9) C(10) 120.9(8) . . . ?
P(1) C(9) C(14) 120.3(7) . . . ?
C(10) C(9) C(14) 117.4(9) . . . ?
C(9) C(10) C(11) 123.2(10) . . . ?
C(9) C(10) H(10) 118.4 . . . no
C(11) C(10) H(10) 118.4 . . . no
C(10) C(11) C(12) 119.4(10) . . . ?
C(10) C(11) H(11) 120.3 . . . no
C(12) C(11) H(11) 120.3 . . . no
C(11) C(12) C(13) 120.7(9) . . . ?
C(11) C(12) H(12) 119.7 . . . no
C(13) C(12) H(12) 119.7 . . . no
C(12) C(13) C(14) 119.3(11) . . . ?
C(12) C(13) H(13) 120.4 . . . no
C(14) C(13) H(13) 120.4 . . . no
C(9) C(14) C(13) 119.6(10) . . . ?
C(9) C(14) H(14) 120.2 . . . no
C(13) C(14) H(14) 120.2 . . . no
P(1) C(15) C(16) 124.7(7) . . . ?
P(1) C(15) C(20) 117.8(6) . . . ?
C(16) C(15) C(20) 117.4(8) . . . ?
C(15) C(16) C(17) 120.4(9) . . . ?
C(15) C(16) H(15) 119.8 . . . no
C(17) C(16) H(15) 119.8 . . . no
C(16) C(17) C(18) 120.6(9) . . . ?
C(16) C(17) H(16) 119.7 . . . no
C(18) C(17) H(16) 119.7 . . . no
C(17) C(18) C(19) 119.9(9) . . . ?
C(17) C(18) H(17) 120.0 . . . no
C(19) C(18) H(17) 120.0 . . . no
C(18) C(19) C(20) 119.5(9) . . . ?
C(18) C(19) H(18) 120.3 . . . no
C(20) C(19) H(18) 120.3 . . . no
C(15) C(20) C(19) 122.0(9) . . . ?
C(15) C(20) H(19) 119.0 . . . no
C(19) C(20) H(19) 119.0 . . . no
P(2) C(21) C(22) 119.6(7) . . . ?
P(2) C(21) C(26) 121.1(7) . . . ?
C(22) C(21) C(26) 119.1(8) . . . ?
C(21) C(22) C(23) 119.6(9) . . . ?
C(21) C(22) H(20) 120.2 . . . no
C(23) C(22) H(20) 120.2 . . . no
C(22) C(23) C(24) 121.6(9) . . . ?
C(22) C(23) H(21) 119.2 . . . no
C(24) C(23) H(21) 119.2 . . . no
C(23) C(24) C(25) 119.8(9) . . . ?
C(23) C(24) H(22) 120.1 . . . no
C(25) C(24) H(22) 120.1 . . . no
C(24) C(25) C(26) 118.7(9) . . . ?
C(24) C(25) H(23) 120.6 . . . no
C(26) C(25) H(23) 120.6 . . . no
C(21) C(26) C(25) 121.2(9) . . . ?
C(21) C(26) H(24) 119.4 . . . no
C(25) C(26) H(24) 119.4 . . . no
P(2) C(27) C(28) 122.1(7) . . . ?
P(2) C(27) C(32) 117.0(7) . . . ?
C(28) C(27) C(32) 120.8(8) . . . ?
C(27) C(28) C(29) 118.6(8) . . . ?
C(27) C(28) H(25) 120.7 . . . no
C(29) C(28) H(25) 120.7 . . . no
C(28) C(29) C(30) 120.2(9) . . . ?
C(28) C(29) H(26) 119.9 . . . no
C(30) C(29) H(26) 119.9 . . . no
C(29) C(30) C(31) 119.1(9) . . . ?
C(29) C(30) H(27) 120.5 . . . no
C(31) C(30) H(27) 120.5 . . . no
C(30) C(31) C(32) 122.9(9) . . . ?
C(30) C(31) H(28) 118.6 . . . no
C(32) C(31) H(28) 118.6 . . . no
C(27) C(32) C(31) 118.4(8) . . . ?
C(27) C(32) H(29) 120.8 . . . no
C(31) C(32) H(29) 120.8 . . . no

loop_
_geom_bond_atom_site_label_1
_geom_bond_atom_site_label_2
_geom_bond_distance
_geom_bond_site_symmetry_1
_geom_bond_site_symmetry_2
_geom_bond_publ_flag
Pd(1) Se(1) 2.3769(12) . . ?
Pd(1) Cl(1) 2.321(3) . . ?
Pd(1) Cl(2) 2.366(2) . . ?
Pd(1) P(1) 2.218(3) . . ?
Se(1) P(2) 2.164(2) . . ?
P(1) N(1) 1.723(8) . . ?
P(1) C(9) 1.801(10) . . ?
P(1) C(15) 1.811(8) . . ?
P(2) N(1) 1.684(7) . . ?
P(2) C(21) 1.808(9) . . ?
P(2) C(27) 1.804(9) . . ?
N(1) C(1) 1.539(11) . . ?
C(1) C(2) 1.542(12) . . ?
C(1) C(3) 1.528(13) . . ?
C(1) H(1) 0.95 . . no
C(2) H(2) 0.95 . . no
C(2) H(3) 0.95 . . no
C(2) H(4) 0.95 . . no
C(3) C(4) 1.39(1) . . ?
C(3) C(8) 1.387(13) . . ?
C(4) C(5) 1.41(1) . . ?
C(4) H(5) 0.95 . . no
C(5) C(6) 1.40(1) . . ?
C(5) H(6) 0.95 . . no
C(6) C(7) 1.37(2) . . ?
C(6) H(7) 0.95 . . no
C(7) C(8) 1.385(13) . . ?
C(7) H(8) 0.95 . . no
C(8) H(9) 0.95 . . no
C(9) C(10) 1.381(12) . . ?
C(9) C(14) 1.432(13) . . ?
C(10) C(11) 1.366(12) . . ?
C(10) H(10) 0.95 . . no
C(11) C(12) 1.38(2) . . ?
C(11) H(11) 0.95 . . no
C(12) C(13) 1.40(2) . . ?
C(12) H(12) 0.95 . . no
C(13) C(14) 1.408(13) . . ?
C(13) H(13) 0.95 . . no
C(14) H(14) 0.95 . . no
C(15) C(16) 1.392(12) . . ?
C(15) C(20) 1.362(12) . . ?
C(16) C(17) 1.395(13) . . ?
C(16) H(15) 0.95 . . no
C(17) C(18) 1.344(13) . . ?
C(17) H(16) 0.95 . . no
C(18) C(19) 1.372(13) . . ?
C(18) H(17) 0.95 . . no
C(19) C(20) 1.385(13) . . ?
C(19) H(18) 0.95 . . no
C(20) H(19) 0.95 . . no
C(21) C(22) 1.376(13) . . ?
C(21) C(26) 1.424(12) . . ?
C(22) C(23) 1.395(13) . . ?
C(22) H(20) 0.95 . . no
C(23) C(24) 1.38(1) . . ?
C(23) H(21) 0.95 . . no
C(24) C(25) 1.406(13) . . ?
C(24) H(22) 0.95 . . no
C(25) C(26) 1.386(12) . . ?
C(25) H(23) 0.95 . . no
C(26) H(24) 0.95 . . no
C(27) C(28) 1.398(11) . . ?
C(27) C(32) 1.399(11) . . ?
C(28) C(29) 1.39(1) . . ?
C(28) H(25) 0.95 . . no
C(29) C(30) 1.401(13) . . ?
C(29) H(26) 0.95 . . no
C(30) C(31) 1.360(13) . . ?
C(30) H(27) 0.95 . . no
C(31) C(32) 1.362(13) . . ?
C(31) H(28) 0.95 . . no
C(32) H(29) 0.95 . . no

loop_
_geom_contact_atom_site_label_1
_geom_contact_atom_site_label_2
_geom_contact_distance
_geom_contact_site_symmetry_1
_geom_contact_site_symmetry_2
_geom_contact_publ_flag
Cl(1) C(29) 3.524(11) . 1_655 no
Cl(1) C(30) 3.534(11) . 1_655 no
Cl(1) C(23) 3.563(10) . 2_655 no
Cl(2) C(30) 3.524(11) . 1_655 no
Cl(2) C(6) 3.544(11) . 4_655 no

loop_
_geom_torsion_atom_site_label_1
_geom_torsion_atom_site_label_2
_geom_torsion_atom_site_label_3
_geom_torsion_atom_site_label_4
_geom_torsion_site_symmetry_1
_geom_torsion_site_symmetry_2
_geom_torsion_site_symmetry_3
_geom_torsion_site_symmetry_4
_geom_torsion
_geom_torsion_publ_flag
Pd(1) Se(1) P(2) N(1) . . . . 34.5(3) no
Pd(1) Se(1) P(2) C(21) . . . . -87.0(3) no
Pd(1) Se(1) P(2) C(27) . . . . 153.6(3) no
Pd(1) P(1) N(1) P(2) . . . . 16.5(5) no
Pd(1) P(1) N(1) C(1) . . . . -167.0(4) no
Pd(1) P(1) C(9) C(10) . . . . -83.8(9) no
Pd(1) P(1) C(9) C(14) . . . . 82.7(7) no
Pd(1) P(1) C(15) C(16) . . . . -149.1(8) no
Pd(1) P(1) C(15) C(20) . . . . 33.8(9) no
Se(1) Pd(1) P(1) N(1) . . . . 7.5(3) no
Se(1) Pd(1) P(1) C(9) . . . . 129.5(4) no
Se(1) Pd(1) P(1) C(15) . . . . -108.0(3) no
Se(1) P(2) N(1) P(1) . . . . -34.6(5) no
Se(1) P(2) N(1) C(1) . . . . 149.4(6) no
Se(1) P(2) C(21) C(22) . . . . 15.4(8) no
Se(1) P(2) C(21) C(26) . . . . -169.9(6) no
Se(1) P(2) C(27) C(28) . . . . 119.6(7) no
Se(1) P(2) C(27) C(32) . . . . -55.7(7) no
Cl(1) Pd(1) Se(1) P(2) . . . . -116.6(14) no
Cl(1) Pd(1) P(1) N(1) . . . . -175.7(3) no
Cl(1) Pd(1) P(1) C(9) . . . . -53.6(4) no
Cl(1) Pd(1) P(1) C(15) . . . . 68.9(3) no
Cl(2) Pd(1) Se(1) P(2) . . . . 163.33(9) no
Cl(2) Pd(1) P(1) N(1) . . . . 87.0(11) no
Cl(2) Pd(1) P(1) C(9) . . . . -150.9(11) no
Cl(2) Pd(1) P(1) C(15) . . . . -28.4(12) no
P(1) Pd(1) Se(1) P(2) . . . . -21.70(9) no
P(1) N(1) P(2) C(21) . . . . 85.9(5) no
P(1) N(1) P(2) C(27) . . . . -149.9(4) no
P(1) N(1) C(1) C(2) . . . . 96.6(8) no
P(1) N(1) C(1) C(3) . . . . -134.3(7) no
P(1) C(9) C(10) C(11) . . . . 174.5(8) no
P(1) C(9) C(14) C(13) . . . . -174.0(8) no
P(1) C(15) C(16) C(17) . . . . -174.4(9) no
P(1) C(15) C(20) C(19) . . . . 173.6(10) no
P(2) N(1) P(1) C(9) . . . . -110.3(5) no
P(2) N(1) P(1) C(15) . . . . 135.0(4) no
P(2) N(1) C(1) C(2) . . . . -87.4(9) no
P(2) N(1) C(1) C(3) . . . . 41.8(10) no
P(2) C(21) C(22) C(23) . . . . 173.9(8) no
P(2) C(21) C(26) C(25) . . . . -174.3(7) no
P(2) C(27) C(28) C(29) . . . . -176.9(7) no
P(2) C(27) C(32) C(31) . . . . 177.9(7) no
N(1) P(1) C(9) C(10) . . . . 41.9(9) no
N(1) P(1) C(9) C(14) . . . . -151.6(7) no
N(1) P(1) C(15) C(16) . . . . 89.9(9) no
N(1) P(1) C(15) C(20) . . . . -87.2(9) no
N(1) P(2) C(21) C(22) . . . . -104.1(8) no
N(1) P(2) C(21) C(26) . . . . 70.6(8) no
N(1) P(2) C(27) C(28) . . . . -123.5(8) no
N(1) P(2) C(27) C(32) . . . . 61.2(8) no
N(1) C(1) C(3) C(4) . . . . -98.5(10) no
N(1) C(1) C(3) C(8) . . . . 84.9(10) no
C(1) N(1) P(1) C(9) . . . . 66.2(6) no
C(1) N(1) P(1) C(15) . . . . -48.5(6) no
C(1) N(1) P(2) C(21) . . . . -90.2(7) no
C(1) N(1) P(2) C(27) . . . . 34.1(8) no
C(1) C(3) C(4) C(5) . . . . -178.6(9) no
C(1) C(3) C(8) C(7) . . . . 179.2(8) no
C(2) C(1) C(3) C(4) . . . . 30.2(12) no
C(2) C(1) C(3) C(8) . . . . -146.4(8) no
C(3) C(4) C(5) C(6) . . . . -0.4(15) no
C(3) C(8) C(7) C(6) . . . . -0.5(15) no
C(4) C(3) C(8) C(7) . . . . 2.4(14) no
C(4) C(5) C(6) C(7) . . . . 2.4(16) no
C(5) C(4) C(3) C(8) . . . . -1.9(14) no
C(5) C(6) C(7) C(8) . . . . -2.0(16) no
C(9) P(1) C(15) C(16) . . . . -23.0(10) no
C(9) P(1) C(15) C(20) . . . . 159.9(9) no
C(9) C(10) C(11) C(12) . . . . -4.6(17) no
C(9) C(14) C(13) C(12) . . . . 3.8(16) no
C(10) C(9) P(1) C(15) . . . . 153.4(8) no
C(10) C(9) C(14) C(13) . . . . -7.0(14) no
C(10) C(11) C(12) C(13) . . . . 0.9(18) no
C(11) C(10) C(9) C(14) . . . . 7.6(16) no
C(11) C(12) C(13) C(14) . . . . -0.7(18) no
C(14) C(9) P(1) C(15) . . . . -40.1(9) no
C(15) C(16) C(17) C(18) . . . . 0.5(18) no
C(15) C(20) C(19) C(18) . . . . 1.6(20) no
C(16) C(15) C(20) C(19) . . . . -3.7(17) no
C(16) C(17) C(18) C(19) . . . . -2.7(19) no
C(17) C(16) C(15) C(20) . . . . 2.6(16) no
C(17) C(18) C(19) C(20) . . . . 1.7(19) no
C(21) P(2) C(27) C(28) . . . . 1.0(9) no
C(21) P(2) C(27) C(32) . . . . -174.3(6) no
C(21) C(22) C(23) C(24) . . . . 1.0(16) no
C(21) C(26) C(25) C(24) . . . . 0.1(14) no
C(22) C(21) P(2) C(27) . . . . 131.4(8) no
C(22) C(21) C(26) C(25) . . . . 0.5(14) no
C(22) C(23) C(24) C(25) . . . . -0.4(16) no
C(23) C(22) C(21) C(26) . . . . -1.0(15) no
C(23) C(24) C(25) C(26) . . . . -0.1(15) no
C(26) C(21) P(2) C(27) . . . . -53.9(8) no
C(27) C(28) C(29) C(30) . . . . 0.0(14) no
C(27) C(32) C(31) C(30) . . . . -1.7(15) no
C(28) C(27) C(32) C(31) . . . . 2.6(13) no
C(28) C(29) C(30) C(31) . . . . 0.9(14) no
C(29) C(28) C(27) C(32) . . . . -1.8(14) no
C(29) C(30) C(31) C(32) . . . . -0.1(15) no
